data_7111009
loop_
_publ_author_name
'Gehrhus, Barbara'
'Hitchcock, Peter B.'
'Lappert, Michael F.'
'Slootweg, J. Chris'

_publ_section_title
;
 The diverse reactions of the silylene Si[(NCH2But)2C6H4-1,2] with
 Li[Si(SiMe3)3](thf)3 and K[N(SiMe3)2]
;
_journal_issue 15
_journal_name_full 'Chemical Communications'
_journal_page_first 1427
_journal_paper_doi 10.1039/b003833o
_journal_year 2000
_chemical_compound_source 'synthesis as described'
_chemical_formula_moiety 'C33 H69 Li N2 O2 Si5'
_chemical_formula_structural 'C33 H69 Li N2 O2 Si5'
_chemical_formula_sum 'C33 H69 Li N2 O2 Si5'
_chemical_formula_weight 673.29
_chemical_name_common '[Li(thf)2{Si(SiMe3)3(C6H4(NCH2tBu)2)}]'
_space_group_IT_number 14
_symmetry_cell_setting monoclinic
_symmetry_Int_Tables_number 14
_symmetry_space_group_name_Hall '-P 2yn'
_symmetry_space_group_name_H-M 'P 1 21/n 1'
_atom_sites_solution_hydrogens geom
_atom_sites_solution_primary direct
_atom_sites_solution_secondary difmap
_audit_conform_dict_location ftp://ftp.iucr.org/cifdics/cif_core_2.1beta5.dic
_audit_conform_dict_name cif_core.dic
_audit_conform_dict_version 2.1beta5
_audit_creation_date 2000-01-24T12:01:42-00:00
_audit_creation_method 'WinGX routine CIF_UPDATE'
_cell_angle_alpha 90
_cell_angle_beta 96.161(4)
_cell_angle_gamma 90
_cell_formula_units_Z 4
_cell_length_a 12.8306(11)
_cell_length_b 18.4336(13)
_cell_length_c 18.7237(15)
_cell_measurement_reflns_used 470791
_cell_measurement_temperature 173(2)
_cell_measurement_theta_max 25.028
_cell_measurement_theta_min 4.529
_cell_measurement_wavelength 0.71073
_cell_volume 4402.8(6)
_computing_cell_refinement 'HKL Scalepack (Otwinowski & Minor 1997)'
_computing_data_reduction 'HKL Denzo and Scalepack (Otwinowski & Minor 1997)'
_computing_molecular_graphics 'Ortep-3 for Windows (Farrugia, 1997)'
_computing_publication_material 'WinGX publication routines (Farrugia, 1999)'
_computing_structure_refinement 'SHELXL-97 (Sheldrick, 1997)'
_computing_structure_solution 'SHELXS-97 (Sheldrick, 1997)'
_diffrn_ambient_temperature 173(2)
_diffrn_measured_fraction_theta_full 0.98
_diffrn_measured_fraction_theta_max 0.98
_diffrn_measurement_device KappaCCD
_diffrn_measurement_method CCD
_diffrn_radiation_monochromator graphite
_diffrn_radiation_probe x-ray
_diffrn_radiation_type MoK\a
_diffrn_radiation_wavelength 0.71073
_diffrn_reflns_av_R_equivalents 0.0604
_diffrn_reflns_av_sigmaI/netI 0.0413
_diffrn_reflns_limit_h_max 13
_diffrn_reflns_limit_h_min -15
_diffrn_reflns_limit_k_max 21
_diffrn_reflns_limit_k_min -21
_diffrn_reflns_limit_l_max 22
_diffrn_reflns_limit_l_min -21
_diffrn_reflns_number 34014
_diffrn_reflns_theta_full 25.06
_diffrn_reflns_theta_max 25.06
_diffrn_reflns_theta_min 4.56
_exptl_absorpt_coefficient_mu 0.189
_exptl_absorpt_correction_T_max 0.9455
_exptl_absorpt_correction_T_min 0.9455
_exptl_crystal_colour colourless
_exptl_crystal_density_diffrn 1.016
_exptl_crystal_density_method 'not measured'
_exptl_crystal_description prism
_exptl_crystal_F_000 1480
_exptl_crystal_size_max 0.3
_exptl_crystal_size_mid 0.3
_exptl_crystal_size_min 0.3
_refine_diff_density_max 0.23
_refine_diff_density_min -0.2
_refine_diff_density_rms 0.038
_refine_ls_extinction_method none
_refine_ls_goodness_of_fit_ref 1.007
_refine_ls_hydrogen_treatment mixed
_refine_ls_matrix_type full
_refine_ls_number_parameters 388
_refine_ls_number_reflns 7659
_refine_ls_number_restraints 0
_refine_ls_restrained_S_all 1.007
_refine_ls_R_factor_all 0.0734
_refine_ls_R_factor_gt 0.0522
_refine_ls_shift/su_max 0
_refine_ls_shift/su_mean 0
_refine_ls_structure_factor_coef Fsqd
_refine_ls_weighting_details 'calc w=1/[\s^2^(Fo^2^)+(0.0638P)^2^+2.3709P] where P=(Fo^2^+2Fc^2^)/3'
_refine_ls_weighting_scheme calc
_refine_ls_wR_factor_gt 0.1257
_refine_ls_wR_factor_ref 0.1377
_reflns_number_gt 5962
_reflns_number_total 7659
_reflns_threshold_expression >2sigma(I)
_cod_data_source_file b003833osup1.cif
_cod_data_source_block gerhus-2
_cod_original_sg_symbol_H-M P2(1)/n
_cod_database_code 7111009

loop_
_symmetry_equiv_pos_as_xyz
'x, y, z'
'-x+1/2, y+1/2, -z+1/2'
'-x, -y, -z'
'x-1/2, -y-1/2, z-1/2'

loop_
_atom_site_label
_atom_site_type_symbol
_atom_site_fract_x
_atom_site_fract_y
_atom_site_fract_z
_atom_site_U_iso_or_equiv
_atom_site_adp_type
_atom_site_occupancy
_atom_site_symmetry_multiplicity
_atom_site_calc_flag
_atom_site_refinement_flags
Li Li 0.2092(4) 0.6749(2) 0.3384(3) 0.0606(12) Uani 1 1 d .
Si1 Si 0.06313(5) 0.72149(3) 0.24151(3) 0.03700(17) Uani 1 1 d .
Si2 Si -0.10678(5) 0.65803(4) 0.20851(3) 0.04287(18) Uani 1 1 d .
Si3 Si -0.24614(6) 0.72485(4) 0.14922(4) 0.0575(2) Uani 1 1 d .
Si4 Si -0.09503(6) 0.55158(4) 0.14007(4) 0.0533(2) Uani 1 1 d .
Si5 Si -0.16135(7) 0.61360(4) 0.31602(4) 0.0647(2) Uani 1 1 d .
O1 O 0.33650(14) 0.72808(10) 0.34666(10) 0.0596(5) Uani 1 1 d .
O2 O 0.22704(17) 0.58214(11) 0.38037(11) 0.0708(6) Uani 1 1 d .
N1 N 0.10608(15) 0.74506(10) 0.15591(10) 0.0393(4) Uani 1 1 d .
N2 N 0.02775(15) 0.81530(10) 0.25011(9) 0.0400(4) Uani 1 1 d .
C1 C 0.06518(18) 0.81130(12) 0.13088(12) 0.0426(5) Uani 1 1 d .
C2 C 0.01961(19) 0.85133(12) 0.18448(12) 0.0430(5) Uani 1 1 d .
C3 C -0.0260(2) 0.91828(14) 0.16760(14) 0.0553(7) Uani 1 1 d .
H3 H -0.0558 0.9455 0.2034 0.066 Uiso 1 1 calc R
C4 C -0.0282(3) 0.94562(15) 0.09816(16) 0.0672(8) Uani 1 1 d .
H4 H -0.0605 0.9911 0.0867 0.081 Uiso 1 1 calc R
C5 C 0.0159(2) 0.90766(15) 0.04618(15) 0.0633(8) Uani 1 1 d .
H5 H 0.0139 0.9269 -0.001 0.076 Uiso 1 1 calc R
C6 C 0.0639(2) 0.84044(14) 0.06229(13) 0.0513(6) Uani 1 1 d .
H6 H 0.0956 0.8148 0.0263 0.062 Uiso 1 1 calc R
C7 C 0.1342(2) 0.69059(13) 0.10506(13) 0.0467(6) Uani 1 1 d .
H7A H 0.1002 0.7038 0.0569 0.056 Uiso 1 1 calc R
H7B H 0.1041 0.6436 0.1182 0.056 Uiso 1 1 calc R
C8 C 0.2519(2) 0.67919(14) 0.09932(14) 0.0569(7) Uani 1 1 d .
C9 C 0.3047(3) 0.75065(18) 0.08323(19) 0.0800(10) Uani 1 1 d .
H9A H 0.2706 0.7711 0.0384 0.12 Uiso 1 1 calc R
H9B H 0.379 0.7419 0.0784 0.12 Uiso 1 1 calc R
H9C H 0.2986 0.7849 0.1226 0.12 Uiso 1 1 calc R
C10 C 0.3053(2) 0.64760(16) 0.16897(16) 0.0630(7) Uani 1 1 d .
H10A H 0.2712 0.6019 0.1796 0.095 Uiso 1 1 calc R
H10B H 0.2997 0.682 0.2083 0.095 Uiso 1 1 calc R
H10C H 0.3794 0.6386 0.1639 0.095 Uiso 1 1 calc R
C11 C 0.2607(3) 0.6246(2) 0.03829(18) 0.0954(12) Uani 1 1 d .
H11A H 0.2262 0.6444 -0.0067 0.143 Uiso 1 1 calc R
H11B H 0.2267 0.579 0.0495 0.143 Uiso 1 1 calc R
H11C H 0.3348 0.6155 0.0332 0.143 Uiso 1 1 calc R
C12 C -0.01841(19) 0.84673(13) 0.31099(12) 0.0457(6) Uani 1 1 d .
H12A H -0.0526 0.8074 0.3359 0.055 Uiso 1 1 calc R
H12B H -0.0739 0.8812 0.2923 0.055 Uiso 1 1 calc R
C13 C 0.0586(2) 0.88675(14) 0.36662(13) 0.0551(7) Uani 1 1 d .
C14 C 0.1314(2) 0.83276(16) 0.40735(14) 0.0626(7) Uani 1 1 d .
H14A H 0.1802 0.8586 0.4424 0.094 Uiso 1 1 calc R
H14B H 0.1711 0.8066 0.3736 0.094 Uiso 1 1 calc R
H14C H 0.0902 0.7982 0.4324 0.094 Uiso 1 1 calc R
C15 C -0.0064(3) 0.9245(2) 0.4198(2) 0.1083(15) Uani 1 1 d .
H15A H -0.0542 0.9594 0.394 0.163 Uiso 1 1 calc R
H15B H 0.0405 0.95 0.4562 0.163 Uiso 1 1 calc R
H15C H -0.0471 0.8882 0.4431 0.163 Uiso 1 1 calc R
C16 C 0.1246(3) 0.94206(17) 0.32990(18) 0.0811(10) Uani 1 1 d .
H16A H 0.0782 0.9774 0.3034 0.122 Uiso 1 1 calc R
H16B H 0.166 0.9168 0.2965 0.122 Uiso 1 1 calc R
H16C H 0.1718 0.9673 0.3663 0.122 Uiso 1 1 calc R
C17 C -0.2105(2) 0.76637(17) 0.06380(17) 0.0717(8) Uani 1 1 d .
H17A H -0.1904 0.728 0.0317 0.108 Uiso 1 1 calc R
H17B H -0.1516 0.7998 0.0747 0.108 Uiso 1 1 calc R
H17C H -0.2709 0.7929 0.0403 0.108 Uiso 1 1 calc R
C18 C -0.2835(3) 0.80134(19) 0.2079(2) 0.0842(10) Uani 1 1 d .
H18A H -0.3032 0.7817 0.2532 0.126 Uiso 1 1 calc R
H18B H -0.343 0.8279 0.1832 0.126 Uiso 1 1 calc R
H18C H -0.2239 0.8343 0.2178 0.126 Uiso 1 1 calc R
C19 C -0.3675(2) 0.6686(2) 0.1238(2) 0.0847(10) Uani 1 1 d .
H19A H -0.3902 0.6462 0.167 0.127 Uiso 1 1 calc R
H19B H -0.3517 0.6306 0.0899 0.127 Uiso 1 1 calc R
H19C H -0.4236 0.6998 0.1012 0.127 Uiso 1 1 calc R
C20 C 0.0299(3) 0.50015(15) 0.16499(17) 0.0684(8) Uani 1 1 d .
H20A H 0.0899 0.532 0.1604 0.103 Uiso 1 1 calc R
H20B H 0.0329 0.4584 0.1329 0.103 Uiso 1 1 calc R
H20C H 0.0319 0.4831 0.2147 0.103 Uiso 1 1 calc R
C21 C -0.1027(3) 0.57166(17) 0.04127(15) 0.0674(8) Uani 1 1 d .
H21A H -0.1672 0.5986 0.0264 0.101 Uiso 1 1 calc R
H21B H -0.1029 0.526 0.0144 0.101 Uiso 1 1 calc R
H21C H -0.0419 0.6008 0.0315 0.101 Uiso 1 1 calc R
C22 C -0.2035(3) 0.48455(19) 0.1507(2) 0.0864(10) Uani 1 1 d .
H22A H -0.2715 0.5082 0.1387 0.13 Uiso 1 1 calc R
H22B H -0.198 0.4674 0.2005 0.13 Uiso 1 1 calc R
H22C H -0.1972 0.4432 0.1185 0.13 Uiso 1 1 calc R
C23 C -0.0821(4) 0.5322(2) 0.34832(19) 0.0964(12) Uani 1 1 d .
H23A H -0.0887 0.4946 0.3111 0.145 Uiso 1 1 calc R
H23B H -0.1078 0.5134 0.3921 0.145 Uiso 1 1 calc R
H23C H -0.0083 0.5461 0.3586 0.145 Uiso 1 1 calc R
C24 C -0.3040(3) 0.5873(3) 0.3089(2) 0.1113(14) Uani 1 1 d .
H24A H -0.3472 0.6289 0.2918 0.167 Uiso 1 1 calc R
H24B H -0.3223 0.5723 0.3562 0.167 Uiso 1 1 calc R
H24C H -0.3167 0.547 0.2749 0.167 Uiso 1 1 calc R
C25 C -0.1444(4) 0.6811(2) 0.39045(18) 0.1075(15) Uani 1 1 d .
H25A H -0.1849 0.7248 0.3765 0.161 Uiso 1 1 calc R
H25B H -0.07 0.6936 0.4004 0.161 Uiso 1 1 calc R
H25C H -0.1693 0.6602 0.4337 0.161 Uiso 1 1 calc R
C26 C 0.3583(2) 0.79471(16) 0.3100(2) 0.0734(9) Uani 1 1 d .
H26A H 0.3425 0.8376 0.3388 0.088 Uiso 1 1 calc R
H26B H 0.3164 0.7976 0.2625 0.088 Uiso 1 1 calc R
C27 C 0.4729(3) 0.7905(2) 0.3019(2) 0.0898(11) Uani 1 1 d .
H27A H 0.5033 0.8393 0.2966 0.108 Uiso 1 1 calc R
H27B H 0.4864 0.7601 0.2603 0.108 Uiso 1 1 calc R
C28 C 0.5153(3) 0.7556(3) 0.3719(2) 0.1026(13) Uani 1 1 d .
H28A H 0.5236 0.7917 0.4113 0.123 Uiso 1 1 calc R
H28B H 0.5838 0.7321 0.3678 0.123 Uiso 1 1 calc R
C29 C 0.4322(2) 0.7001(2) 0.38447(19) 0.0873(11) Uani 1 1 d .
H29A H 0.4498 0.6522 0.3651 0.105 Uiso 1 1 calc R
H29B H 0.4254 0.695 0.4364 0.105 Uiso 1 1 calc R
C30 C 0.2608(4) 0.5237(2) 0.3382(2) 0.1166(16) Uani 1 1 d .
H30A H 0.3383 0.521 0.3431 0.14 Uiso 1 1 calc R
H30B H 0.2355 0.531 0.2869 0.14 Uiso 1 1 calc R
C31 C 0.2168(3) 0.45714(18) 0.3647(2) 0.0919(11) Uani 1 1 d .
H31A H 0.2652 0.4158 0.3612 0.11 Uiso 1 1 calc R
H31B H 0.1486 0.4455 0.3372 0.11 Uiso 1 1 calc R
C32 C 0.2033(3) 0.47356(18) 0.44217(19) 0.0866(10) Uani 1 1 d .
H32A H 0.1329 0.4586 0.4536 0.104 Uiso 1 1 calc R
H32B H 0.2569 0.4478 0.4748 0.104 Uiso 1 1 calc R
C33 C 0.2165(4) 0.55353(19) 0.44950(18) 0.0937(12) Uani 1 1 d .
H33A H 0.1547 0.5751 0.4689 0.112 Uiso 1 1 calc R
H33B H 0.2796 0.5649 0.4828 0.112 Uiso 1 1 calc R

loop_
_atom_site_aniso_label
_atom_site_aniso_U_11
_atom_site_aniso_U_22
_atom_site_aniso_U_33
_atom_site_aniso_U_23
_atom_site_aniso_U_13
_atom_site_aniso_U_12
Li 0.053(3) 0.057(3) 0.070(3) 0.017(2) -0.004(2) 0.001(2)
Si1 0.0384(4) 0.0348(3) 0.0377(3) 0.0025(2) 0.0033(3) 0.0006(3)
Si2 0.0410(4) 0.0431(4) 0.0451(4) -0.0024(3) 0.0072(3) -0.0055(3)
Si3 0.0385(4) 0.0638(5) 0.0694(5) -0.0021(4) 0.0016(3) 0.0005(3)
Si4 0.0563(5) 0.0464(4) 0.0570(4) -0.0087(3) 0.0052(3) -0.0078(3)
Si5 0.0793(6) 0.0595(5) 0.0601(5) 0.0002(4) 0.0290(4) -0.0175(4)
O1 0.0465(11) 0.0635(12) 0.0669(12) 0.0014(9) -0.0022(9) 0.0009(9)
O2 0.0871(15) 0.0541(12) 0.0707(13) 0.0214(10) 0.0051(11) 0.0147(10)
N1 0.0422(11) 0.0360(10) 0.0403(10) 0.0019(8) 0.0076(8) -0.0004(8)
N2 0.0444(11) 0.0362(10) 0.0390(10) 0.0012(8) 0.0032(8) 0.0009(8)
C1 0.0433(13) 0.0392(13) 0.0449(13) 0.0041(10) 0.0029(10) -0.0064(10)
C2 0.0481(14) 0.0351(12) 0.0448(13) 0.0017(10) 0.0004(10) -0.0010(10)
C3 0.0670(18) 0.0398(14) 0.0587(16) 0.0026(12) 0.0049(13) 0.0067(12)
C4 0.091(2) 0.0444(16) 0.0655(18) 0.0153(13) 0.0033(16) 0.0099(15)
C5 0.087(2) 0.0513(16) 0.0507(16) 0.0189(13) 0.0021(14) -0.0019(15)
C6 0.0624(17) 0.0491(15) 0.0430(13) 0.0035(11) 0.0080(12) -0.0060(12)
C7 0.0567(16) 0.0406(13) 0.0436(13) -0.0013(10) 0.0089(11) -0.0021(11)
C8 0.0648(18) 0.0537(16) 0.0558(16) -0.0014(12) 0.0234(13) 0.0067(13)
C9 0.063(2) 0.080(2) 0.103(3) 0.0259(19) 0.0366(18) 0.0037(16)
C10 0.0545(17) 0.0636(18) 0.0727(18) 0.0007(14) 0.0144(14) 0.0120(13)
C11 0.119(3) 0.102(3) 0.071(2) -0.0201(19) 0.033(2) 0.034(2)
C12 0.0440(14) 0.0461(14) 0.0475(13) -0.0018(11) 0.0071(11) 0.0059(11)
C13 0.0592(17) 0.0568(16) 0.0483(14) -0.0147(12) 0.0014(12) 0.0077(13)
C14 0.0590(17) 0.0736(19) 0.0523(16) -0.0072(13) -0.0070(13) 0.0025(14)
C15 0.089(3) 0.149(4) 0.084(2) -0.063(3) -0.005(2) 0.042(3)
C16 0.097(3) 0.0571(19) 0.083(2) -0.0036(16) -0.0196(19) -0.0209(17)
C17 0.0627(19) 0.073(2) 0.075(2) 0.0124(16) -0.0138(15) -0.0029(15)
C18 0.057(2) 0.084(2) 0.111(3) -0.014(2) 0.0116(18) 0.0176(17)
C19 0.0469(18) 0.103(3) 0.102(3) 0.002(2) -0.0039(17) -0.0114(17)
C20 0.084(2) 0.0455(16) 0.0753(19) 0.0022(13) 0.0083(16) 0.0061(14)
C21 0.072(2) 0.0702(19) 0.0589(17) -0.0155(14) 0.0002(14) 0.0003(15)
C22 0.092(3) 0.071(2) 0.097(2) -0.0222(18) 0.015(2) -0.0343(19)
C23 0.133(3) 0.086(3) 0.073(2) 0.0228(19) 0.022(2) 0.004(2)
C24 0.097(3) 0.128(3) 0.119(3) 0.004(3) 0.057(2) -0.044(3)
C25 0.184(4) 0.087(3) 0.061(2) -0.0095(18) 0.057(2) -0.041(3)
C26 0.064(2) 0.0546(18) 0.103(2) -0.0053(16) 0.0159(17) -0.0060(14)
C27 0.076(2) 0.076(2) 0.124(3) -0.018(2) 0.038(2) -0.0126(18)
C28 0.051(2) 0.143(4) 0.112(3) -0.028(3) 0.003(2) -0.007(2)
C29 0.0512(19) 0.128(3) 0.079(2) 0.008(2) -0.0084(16) 0.0086(19)
C30 0.180(5) 0.078(3) 0.102(3) 0.027(2) 0.060(3) 0.047(3)
C31 0.119(3) 0.063(2) 0.091(3) 0.0097(18) -0.003(2) 0.025(2)
C32 0.103(3) 0.069(2) 0.089(2) 0.0295(18) 0.019(2) 0.0147(19)
C33 0.135(3) 0.081(2) 0.062(2) 0.0155(17) -0.004(2) -0.009(2)

loop_
_atom_type_symbol
_atom_type_description
_atom_type_scat_dispersion_real
_atom_type_scat_dispersion_imag
_atom_type_scat_source
C C 0.0033 0.0016 'International Tables Vol C Tables 4.2.6.8 and 6.1.1.4'
H H 0 0 'International Tables Vol C Tables 4.2.6.8 and 6.1.1.4'
Li Li -0.0003 0.0001 'International Tables Vol C Tables 4.2.6.8 and 6.1.1.4'
N N 0.0061 0.0033 'International Tables Vol C Tables 4.2.6.8 and 6.1.1.4'
O O 0.0106 0.006 'International Tables Vol C Tables 4.2.6.8 and 6.1.1.4'
Si Si 0.0817 0.0704 'International Tables Vol C Tables 4.2.6.8 and 6.1.1.4'

loop_
_geom_angle_atom_site_label_1
_geom_angle_atom_site_label_2
_geom_angle_atom_site_label_3
_geom_angle
O2 Li O1 111.7(2)
O2 Li Si1 129.4(2)
O1 Li Si1 115.8(2)
N2 Si1 N1 87.25(8)
N2 Si1 Si2 104.53(7)
N1 Si1 Si2 103.62(7)
N2 Si1 Li 115.04(13)
N1 Si1 Li 115.59(13)
Si2 Si1 Li 124.16(10)
Si5 Si2 Si3 107.82(4)
Si5 Si2 Si4 102.60(4)
Si3 Si2 Si4 105.63(4)
Si5 Si2 Si1 106.53(4)
Si3 Si2 Si1 118.16(4)
Si4 Si2 Si1 114.84(3)
C17 Si3 C18 107.04(17)
C17 Si3 C19 106.20(15)
C18 Si3 C19 107.69(17)
C17 Si3 Si2 112.00(10)
C18 Si3 Si2 110.24(12)
C19 Si3 Si2 113.34(12)
C20 Si4 C21 107.30(14)
C20 Si4 C22 105.21(16)
C21 Si4 C22 105.77(16)
C20 Si4 Si2 112.83(10)
C21 Si4 Si2 111.82(10)
C22 Si4 Si2 113.36(11)
C25 Si5 C23 106.1(2)
C25 Si5 C24 105.0(2)
C23 Si5 C24 107.8(2)
C25 Si5 Si2 112.75(11)
C23 Si5 Si2 110.73(12)
C24 Si5 Si2 113.92(14)
C29 O1 C26 109.7(2)
C29 O1 Li 122.3(2)
C26 O1 Li 127.4(2)
C33 O2 C30 106.7(2)
C33 O2 Li 134.3(3)
C30 O2 Li 118.9(2)
C1 N1 C7 119.77(18)
C1 N1 Si1 111.78(15)
C7 N1 Si1 122.42(15)
C2 N2 C12 120.14(19)
C2 N2 Si1 112.05(15)
C12 N2 Si1 125.37(15)
N1 C1 C6 128.1(2)
N1 C1 C2 112.76(19)
C6 C1 C2 119.1(2)
C3 C2 N2 128.0(2)
C3 C2 C1 119.8(2)
N2 C2 C1 112.2(2)
C2 C3 C4 120.0(3)
C5 C4 C3 120.7(3)
C4 C5 C6 120.3(2)
C1 C6 C5 120.1(2)
N1 C7 C8 117.0(2)
C10 C8 C9 109.3(3)
C10 C8 C11 108.9(2)
C9 C8 C11 110.4(3)
C10 C8 C7 110.3(2)
C9 C8 C7 110.8(2)
C11 C8 C7 107.0(3)
N2 C12 C13 115.6(2)
C14 C13 C15 108.7(3)
C14 C13 C16 108.8(3)
C15 C13 C16 110.8(3)
C14 C13 C12 110.0(2)
C15 C13 C12 107.5(2)
C16 C13 C12 111.1(2)
O1 C26 C27 104.2(3)
C26 C27 C28 101.6(3)
C27 C28 C29 103.2(3)
O1 C29 C28 104.9(3)
O2 C30 C31 107.1(3)
C30 C31 C32 104.3(3)
C33 C32 C31 105.3(3)
O2 C33 C32 107.8(3)

loop_
_geom_bond_atom_site_label_1
_geom_bond_atom_site_label_2
_geom_bond_distance
Li O2 1.886(5)
Li O1 1.897(5)
Li Si1 2.609(4)
Si1 N2 1.7995(19)
Si1 N1 1.8030(19)
Si1 Si2 2.4927(9)
Si2 Si5 2.3484(10)
Si2 Si3 2.3496(10)
Si2 Si4 2.3572(10)
Si3 C17 1.873(3)
Si3 C18 1.881(3)
Si3 C19 1.889(3)
Si4 C20 1.877(3)
Si4 C21 1.879(3)
Si4 C22 1.888(3)
Si5 C25 1.863(3)
Si5 C23 1.876(4)
Si5 C24 1.884(4)
O1 C29 1.446(4)
O1 C26 1.449(4)
O2 C33 1.418(4)
O2 C30 1.430(4)
N1 C1 1.390(3)
N1 C7 1.456(3)
N2 C2 1.391(3)
N2 C12 1.460(3)
C1 C6 1.390(3)
C1 C2 1.421(3)
C2 C3 1.388(3)
C3 C4 1.392(4)
C4 C5 1.369(4)
C5 C6 1.402(4)
C7 C8 1.540(4)
C8 C10 1.522(4)
C8 C9 1.526(4)
C8 C11 1.536(4)
C12 C13 1.544(3)
C13 C14 1.514(4)
C13 C15 1.533(4)
C13 C16 1.534(4)
C26 C27 1.496(4)
C27 C28 1.508(5)
C28 C29 1.515(5)
C30 C31 1.459(5)
C31 C32 1.509(5)
C32 C33 1.488(5)
